data_2018058
loop_
_publ_author_name
'Kochel, Andrzej'
'Ho\/ly\'nska, Ma\/lgorzata'

_publ_section_title
;
 Diammonium hexakis(thiocyanato-\k<i>N</i>)rhenate(IV) dimethyl sulfone
 tetrasolvate
;
_journal_coeditor_code FA3250
_journal_issue 5
_journal_name_full 'Acta Crystallographica Section C'
_journal_page_first m134
_journal_page_last m136
_journal_paper_doi 10.1107/S0108270111010535
_journal_volume 67
_journal_year 2011
_chemical_formula_iupac '(N1 H4)2 [Re (N C S)6] , 4C2 H6 O2 S'
_chemical_formula_moiety '2(H4 N +), C6 N6 Re S6 2-, 4(C2 H6 O2 S)'
_chemical_formula_sum 'C14 H32 N8 O8 Re S10'
_chemical_formula_weight 947.28
_chemical_name_systematic
;
Diammonium hexakis(thiocyanato-\k<i>N</i>)rhenate(IV) dimethyl sulfone
tetrasolvate
;
_space_group_IT_number 14
_symmetry_cell_setting monoclinic
_symmetry_space_group_name_Hall '-P 2ybc'
_symmetry_space_group_name_H-M 'P 1 21/c 1'
_atom_sites_solution_hydrogens geom
_atom_sites_solution_primary direct
_atom_sites_solution_secondary difmap
_audit_creation_method SHELXL97
_cell_angle_alpha 90.00
_cell_angle_beta 113.57(3)
_cell_angle_gamma 90.00
_cell_formula_units_Z 2
_cell_length_a 13.128(3)
_cell_length_b 9.493(3)
_cell_length_c 15.412(4)
_cell_measurement_reflns_used 3295
_cell_measurement_temperature 100(2)
_cell_measurement_theta_max 28.73
_cell_measurement_theta_min 2.88
_cell_volume 1760.5(9)
_computing_cell_refinement 'CrysAlis RED (Oxford Diffraction, 2009)'
_computing_data_collection 'CrysAlis CCD (Oxford Diffraction, 2009)'
_computing_data_reduction 'CrysAlis RED (Oxford Diffraction, 2009)'
_computing_molecular_graphics
;
DIAMOND (Brandenburg, 2010) and SHELXTL (Sheldrick, 2008)
;
_computing_publication_material 'SHELXL97 (Sheldrick, 2008)'
_computing_structure_refinement 'SHELXL97 (Sheldrick, 2008)'
_computing_structure_solution 'SHELXS97 (Sheldrick, 2008)'
_diffrn_ambient_temperature 100(2)
_diffrn_measured_fraction_theta_full 0.994
_diffrn_measured_fraction_theta_max 0.928
_diffrn_measurement_device_type 'Oxford KM-4 CCD area-detector'
_diffrn_measurement_method \w
_diffrn_radiation_monochromator graphite
_diffrn_radiation_source 'fine-focus sealed tube'
_diffrn_radiation_type MoK\a
_diffrn_radiation_wavelength 0.71073
_diffrn_reflns_av_R_equivalents 0.0250
_diffrn_reflns_av_sigmaI/netI 0.0270
_diffrn_reflns_limit_h_max 17
_diffrn_reflns_limit_h_min -16
_diffrn_reflns_limit_k_max 12
_diffrn_reflns_limit_k_min -11
_diffrn_reflns_limit_l_max 18
_diffrn_reflns_limit_l_min -20
_diffrn_reflns_number 11719
_diffrn_reflns_theta_full 25.00
_diffrn_reflns_theta_max 28.73
_diffrn_reflns_theta_min 2.88
_exptl_absorpt_coefficient_mu 4.092
_exptl_absorpt_correction_T_max 0.956
_exptl_absorpt_correction_T_min 0.789
_exptl_absorpt_correction_type analytical
_exptl_absorpt_process_details '(CrysAlis RED; Oxford Diffraction, 2009)'
_exptl_crystal_colour red
_exptl_crystal_density_diffrn 1.787
_exptl_crystal_density_method 'not measured'
_exptl_crystal_description plate
_exptl_crystal_F_000 942
_exptl_crystal_size_max 0.15
_exptl_crystal_size_mid 0.12
_exptl_crystal_size_min 0.05
_refine_diff_density_max 0.88
_refine_diff_density_min -0.74
_refine_ls_extinction_method none
_refine_ls_goodness_of_fit_ref 1.004
_refine_ls_hydrogen_treatment constr
_refine_ls_matrix_type full
_refine_ls_number_parameters 191
_refine_ls_number_reflns 4234
_refine_ls_number_restraints 0
_refine_ls_restrained_S_all 1.004
_refine_ls_R_factor_all 0.0318
_refine_ls_R_factor_gt 0.0233
_refine_ls_shift/su_max 0.000
_refine_ls_shift/su_mean 0.000
_refine_ls_structure_factor_coef Fsqd
_refine_ls_weighting_details 'calc w = 1/[\s^2^(Fo^2^)+(0.0355P)^2^] where P=(Fo^2^+2Fc^2^)/3'
_refine_ls_weighting_scheme calc
_refine_ls_wR_factor_gt 0.0555
_refine_ls_wR_factor_ref 0.0571
_reflns_number_gt 3483
_reflns_number_total 4234
_reflns_threshold_expression I>2\s(I)
_cod_data_source_file fa3250.cif
_cod_data_source_block I
_cod_original_cell_volume 1760.5(8)
_cod_original_sg_symbol_H-M 'P 21/c'
_cod_database_code 2018058

loop_
_symmetry_equiv_pos_as_xyz
'x, y, z'
'-x, y+1/2, -z+1/2'
'-x, -y, -z'
'x, -y-1/2, z-1/2'

loop_
_atom_site_type_symbol
_atom_site_label
_atom_site_fract_x
_atom_site_fract_y
_atom_site_fract_z
_atom_site_U_iso_or_equiv
_atom_site_adp_type
_atom_site_calc_flag
_atom_site_refinement_flags
_atom_site_occupancy
_atom_site_disorder_assembly
_atom_site_disorder_group
Re Re1 0.5000 0.5000 0.0000 0.01558(5) Uani d S 1 . .
S S1 0.68450(6) 0.75836(8) 0.28721(5) 0.02761(16) Uani d . 1 . .
S S2 0.14184(6) 0.48764(7) 0.01508(5) 0.02210(14) Uani d . 1 . .
S S3 0.60694(6) 0.09692(8) 0.20140(5) 0.02721(16) Uani d . 1 . .
N N1 0.57362(18) 0.6110(2) 0.11976(15) 0.0198(5) Uani d . 1 . .
N N2 0.3534(2) 0.4999(2) 0.01489(16) 0.0186(4) Uani d . 1 . .
N N3 0.54292(18) 0.3228(2) 0.07720(15) 0.0198(5) Uani d . 1 . .
C C1 0.6206(2) 0.6722(3) 0.19103(18) 0.0191(5) Uani d . 1 . .
C C2 0.2655(2) 0.4937(3) 0.01572(17) 0.0167(5) Uani d . 1 . .
C C3 0.5698(2) 0.2285(3) 0.13033(18) 0.0197(5) Uani d . 1 . .
S S4 0.04600(5) 0.82492(7) 0.21610(4) 0.01637(13) Uani d . 1 . .
O O1 -0.00998(14) 0.88909(19) 0.12332(12) 0.0207(4) Uani d . 1 . .
O O2 -0.01961(15) 0.8121(2) 0.27206(12) 0.0251(4) Uani d . 1 . .
C C4 0.0937(2) 0.6585(3) 0.20212(18) 0.0240(6) Uani d . 1 . .
H H4A 0.0303 0.5984 0.1655 0.036 Uiso calc R 1 . .
H H4B 0.1347 0.6162 0.2645 0.036 Uiso calc R 1 . .
H H4C 0.1429 0.6672 0.1685 0.036 Uiso calc R 1 . .
C C5 0.1674(2) 0.9218(3) 0.27910(18) 0.0226(6) Uani d . 1 . .
H H5A 0.2103 0.8745 0.3392 0.034 Uiso calc R 1 . .
H H5B 0.1472 1.0168 0.2916 0.034 Uiso calc R 1 . .
H H5C 0.2124 0.9282 0.2416 0.034 Uiso calc R 1 . .
S S5 0.25241(5) 0.57269(7) 0.51536(4) 0.01698(13) Uani d . 1 . .
O O3 0.17912(16) 0.5437(2) 0.56340(13) 0.0227(4) Uani d . 1 . .
O O4 0.20792(16) 0.6655(2) 0.43481(13) 0.0247(4) Uani d . 1 . .
C C6 0.2918(2) 0.4133(3) 0.47956(19) 0.0241(6) Uani d . 1 . .
H H6A 0.3425 0.4327 0.4486 0.036 Uiso calc R 1 . .
H H6B 0.2255 0.3649 0.4351 0.036 Uiso calc R 1 . .
H H6C 0.3292 0.3534 0.5351 0.036 Uiso calc R 1 . .
C C7 0.3755(2) 0.6439(3) 0.59830(19) 0.0275(6) Uani d . 1 . .
H H7A 0.3593 0.7327 0.6226 0.041 Uiso calc R 1 . .
H H7B 0.4274 0.6614 0.5681 0.041 Uiso calc R 1 . .
H H7C 0.4090 0.5774 0.6507 0.041 Uiso calc R 1 . .
N N4 0.03350(17) 0.1804(2) 0.06881(14) 0.0177(4) Uani d . 1 . .
H H1 0.1069 0.2025 0.0990 0.021 Uiso d R 1 . .
H H2 -0.0071 0.2370 0.0907 0.021 Uiso d R 1 . .
H H3 0.0240 0.0888 0.0818 0.021 Uiso d R 1 . .
H H4 0.0111 0.1926 0.0053 0.021 Uiso d R 1 . .

loop_
_atom_site_aniso_label
_atom_site_aniso_U_11
_atom_site_aniso_U_22
_atom_site_aniso_U_33
_atom_site_aniso_U_12
_atom_site_aniso_U_13
_atom_site_aniso_U_23
Re1 0.01127(8) 0.01794(8) 0.01593(7) 0.00087(6) 0.00376(5) 0.00062(6)
S1 0.0290(4) 0.0239(4) 0.0205(3) 0.0036(3) 0.0000(3) -0.0025(3)
S2 0.0151(3) 0.0285(4) 0.0246(3) -0.0019(3) 0.0100(3) 0.0005(3)
S3 0.0250(4) 0.0234(4) 0.0312(4) 0.0013(3) 0.0090(3) 0.0092(3)
N1 0.0133(11) 0.0228(12) 0.0208(11) 0.0024(9) 0.0043(9) 0.0011(9)
N2 0.0155(11) 0.0196(11) 0.0203(11) 0.0011(10) 0.0066(8) 0.0008(9)
N3 0.0149(11) 0.0208(12) 0.0218(11) 0.0004(9) 0.0054(9) 0.0002(9)
C1 0.0156(13) 0.0187(14) 0.0213(12) 0.0043(11) 0.0056(10) 0.0050(11)
C2 0.0193(13) 0.0147(12) 0.0142(11) 0.0018(11) 0.0048(9) 0.0014(10)
C3 0.0133(13) 0.0225(14) 0.0217(13) -0.0013(11) 0.0055(10) -0.0049(11)
S4 0.0147(3) 0.0211(3) 0.0134(3) -0.0001(3) 0.0057(2) 0.0023(2)
O1 0.0177(10) 0.0272(11) 0.0151(8) 0.0002(8) 0.0045(7) 0.0056(8)
O2 0.0221(10) 0.0366(12) 0.0220(9) 0.0040(9) 0.0146(8) 0.0086(8)
C4 0.0228(15) 0.0244(15) 0.0228(13) 0.0018(12) 0.0069(11) -0.0032(11)
C5 0.0223(14) 0.0229(15) 0.0189(12) -0.0054(12) 0.0044(11) -0.0022(11)
S5 0.0141(3) 0.0186(3) 0.0175(3) 0.0007(3) 0.0055(2) 0.0025(3)
O3 0.0199(10) 0.0272(10) 0.0233(10) -0.0028(8) 0.0112(8) 0.0001(8)
O4 0.0270(11) 0.0249(11) 0.0212(9) 0.0053(9) 0.0084(8) 0.0079(8)
C6 0.0210(15) 0.0227(15) 0.0295(14) 0.0044(12) 0.0110(12) -0.0004(12)
C7 0.0200(15) 0.0277(16) 0.0288(14) -0.0042(12) 0.0034(12) 0.0010(12)
N4 0.0183(11) 0.0175(11) 0.0188(10) -0.0001(9) 0.0092(9) -0.0026(9)

loop_
_atom_type_symbol
_atom_type_description
_atom_type_scat_dispersion_real
_atom_type_scat_dispersion_imag
_atom_type_scat_source
C C 0.0033 0.0016 'International Tables Vol C Tables 4.2.6.8 and 6.1.1.4'
H H 0.0000 0.0000 'International Tables Vol C Tables 4.2.6.8 and 6.1.1.4'
N N 0.0061 0.0033 'International Tables Vol C Tables 4.2.6.8 and 6.1.1.4'
O O 0.0106 0.0060 'International Tables Vol C Tables 4.2.6.8 and 6.1.1.4'
Re Re -1.0185 7.2310 'International Tables Vol C Tables 4.2.6.8 and 6.1.1.4'
S S 0.1246 0.1234 'International Tables Vol C Tables 4.2.6.8 and 6.1.1.4'

loop_
_geom_angle_atom_site_label_1
_geom_angle_atom_site_label_2
_geom_angle_atom_site_label_3
_geom_angle_site_symmetry_1
_geom_angle_site_symmetry_3
_geom_angle
_geom_angle_publ_flag
N1 Re1 N1 . 3_665 180.0 ?
N1 Re1 N3 . . 88.69(8) yes
N1 Re1 N3 3_665 . 91.31(8) ?
N1 Re1 N3 . 3_665 91.31(8) ?
N1 Re1 N3 3_665 3_665 88.69(8) ?
N3 Re1 N3 . 3_665 180.0 ?
N1 Re1 N2 . . 91.49(9) yes
N1 Re1 N2 3_665 . 88.51(9) ?
N3 Re1 N2 . . 89.24(9) yes
N3 Re1 N2 3_665 . 90.76(9) ?
N1 Re1 N2 . 3_665 88.51(9) yes
N1 Re1 N2 3_665 3_665 91.49(9) ?
N3 Re1 N2 . 3_665 90.76(9) ?
N3 Re1 N2 3_665 3_665 89.24(9) ?
N2 Re1 N2 . 3_665 180.0 ?
C1 N1 Re1 . . 177.1(2) ?
C2 N2 Re1 . . 173.9(2) ?
C3 N3 Re1 . . 172.9(2) ?
N1 C1 S1 . . 178.9(2) ?
N2 C2 S2 . . 178.7(3) ?
N3 C3 S3 . . 178.7(2) ?
O2 S4 O1 . . 115.71(11) ?
O2 S4 C4 . . 109.05(13) ?
O1 S4 C4 . . 108.85(12) ?
O2 S4 C5 . . 109.81(13) ?
O1 S4 C5 . . 108.29(12) ?
C4 S4 C5 . . 104.54(14) ?
S4 C4 H4A . . 109.5 ?
S4 C4 H4B . . 109.5 ?
H4A C4 H4B . . 109.5 ?
S4 C4 H4C . . 109.5 ?
H4A C4 H4C . . 109.5 ?
H4B C4 H4C . . 109.5 ?
S4 C5 H5A . . 109.5 ?
S4 C5 H5B . . 109.5 ?
H5A C5 H5B . . 109.5 ?
S4 C5 H5C . . 109.5 ?
H5A C5 H5C . . 109.5 ?
H5B C5 H5C . . 109.5 ?
O4 S5 O3 . . 115.53(12) ?
O4 S5 C7 . . 109.37(14) ?
O3 S5 C7 . . 107.90(13) ?
O4 S5 C6 . . 108.93(13) ?
O3 S5 C6 . . 109.50(13) ?
C7 S5 C6 . . 105.11(14) ?
S5 C6 H6A . . 109.5 ?
S5 C6 H6B . . 109.5 ?
H6A C6 H6B . . 109.5 ?
S5 C6 H6C . . 109.5 ?
H6A C6 H6C . . 109.5 ?
H6B C6 H6C . . 109.5 ?
S5 C7 H7A . . 109.5 ?
S5 C7 H7B . . 109.5 ?
H7A C7 H7B . . 109.5 ?
S5 C7 H7C . . 109.5 ?
H7A C7 H7C . . 109.5 ?
H7B C7 H7C . . 109.5 ?
H1 N4 H2 . . 109.3 ?
H1 N4 H3 . . 108.5 ?
H2 N4 H3 . . 109.2 ?
H1 N4 H4 . . 109.9 ?
H2 N4 H4 . . 109.8 ?
H3 N4 H4 . . 110.1 ?

loop_
_geom_bond_atom_site_label_1
_geom_bond_atom_site_label_2
_geom_bond_site_symmetry_2
_geom_bond_distance
_geom_bond_publ_flag
Re1 N1 . 2.006(2) yes
Re1 N1 3_665 2.006(2) ?
Re1 N2 . 2.027(2) yes
Re1 N3 . 2.006(2) yes
Re1 N3 3_665 2.007(2) ?
Re1 N2 3_665 2.027(2) ?
S1 C1 . 1.605(3) yes
S2 C2 . 1.621(3) yes
S3 C3 . 1.603(3) yes
N1 C1 . 1.175(3) yes
N2 C2 . 1.160(4) yes
N3 C3 . 1.169(3) yes
S4 O1 . 1.4545(18) yes
S4 O2 . 1.4472(18) yes
S4 C4 . 1.745(3) ?
S4 C5 . 1.758(3) ?
C4 H4A . 0.9800 ?
C4 H4B . 0.9800 ?
C4 H4C . 0.9800 ?
C5 H5A . 0.9800 ?
C5 H5B . 0.9800 ?
C5 H5C . 0.9800 ?
S5 O4 . 1.4415(19) yes
S5 O3 . 1.456(2) yes
S5 C7 . 1.747(3) ?
S5 C6 . 1.758(3) ?
C6 H6A . 0.9800 ?
C6 H6B . 0.9800 ?
C6 H6C . 0.9800 ?
C7 H7A . 0.9800 ?
C7 H7B . 0.9800 ?
C7 H7C . 0.9800 ?
N4 H1 . 0.9114 ?
N4 H2 . 0.9114 ?
N4 H3 . 0.9114 ?
N4 H4 . 0.9094 ?

loop_
_geom_hbond_atom_site_label_D
_geom_hbond_atom_site_label_H
_geom_hbond_atom_site_label_A
_geom_hbond_site_symmetry_A
_geom_hbond_distance_DH
_geom_hbond_distance_HA
_geom_hbond_distance_DA
_geom_hbond_angle_DHA
N4 H2 O2 2_545 0.91 2.12 2.823(3) 133
N4 H2 O4 2_545 0.91 2.60 3.151(3) 120
N4 H3 O1 1_545 0.91 2.11 3.010(3) 172
N4 H4 O1 3_565 0.91 2.12 2.927(3) 147
